data_7024602
loop_
_publ_author_name
'Casti\~neiras, Alfonso'
'Pedrido, Rosa'

_publ_section_title
;
 A thiosemicarbazone ligand functionalized by a phosphine group:
 reactivity toward coinage metal ions.
;
_journal_issue 15
_journal_name_full 'Dalton transactions (Cambridge, England : 2003)'
_journal_page_first 3572
_journal_page_last 3584
_journal_paper_doi 10.1039/b918962a
_journal_volume 39
_journal_year 2010
_chemical_formula_moiety 'C22 H22 N3 P S2'
_chemical_formula_sum 'C22 H22 N3 P S2'
_chemical_formula_weight 423.52
_chemical_name_systematic
;
?
;
_space_group_IT_number 2
_symmetry_cell_setting triclinic
_symmetry_space_group_name_Hall '-P 1'
_symmetry_space_group_name_H-M 'P -1'
_atom_sites_solution_hydrogens difmap
_atom_sites_solution_primary direct
_atom_sites_solution_secondary difmap
_audit_creation_method SHELXL-97
_cell_angle_alpha 100.290(16)
_cell_angle_beta 94.069(17)
_cell_angle_gamma 105.983(16)
_cell_formula_units_Z 2
_cell_length_a 9.360(2)
_cell_length_b 9.579(2)
_cell_length_c 12.554(3)
_cell_measurement_reflns_used 2044
_cell_measurement_temperature 100(2)
_cell_measurement_theta_max 23.85
_cell_measurement_theta_min 2.26
_cell_volume 1056.0(4)
_computing_cell_refinement 'APEX2 Software (Bruker, 2005)'
_computing_data_collection 'APEX2 Software (Bruker, 2005)'
_computing_data_reduction 'APEX2 Software (Bruker, 2005)'
_computing_molecular_graphics 'PLATON (Sek, 2004)'
_computing_publication_material 'SHELXL-97 (Sheldrick, 1997)'
_computing_structure_refinement 'SHELXL-97 (Sheldrick, 1997)'
_computing_structure_solution 'SHELXS-97 (Sheldrick, 1990)'
_diffrn_ambient_temperature 100(2)
_diffrn_measured_fraction_theta_full 0.996
_diffrn_measured_fraction_theta_max 0.996
_diffrn_measurement_device_type 'Bruker X8 KappaAPEXII'
_diffrn_measurement_method 'omega and phi scans'
_diffrn_radiation_monochromator graphite
_diffrn_radiation_source 'fine-focus sealed tube'
_diffrn_radiation_type MoK\a
_diffrn_radiation_wavelength 0.71073
_diffrn_reflns_av_R_equivalents 0.0449
_diffrn_reflns_av_sigmaI/netI 0.0647
_diffrn_reflns_limit_h_max 10
_diffrn_reflns_limit_h_min -11
_diffrn_reflns_limit_k_max 11
_diffrn_reflns_limit_k_min -11
_diffrn_reflns_limit_l_max 14
_diffrn_reflns_limit_l_min 0
_diffrn_reflns_number 14507
_diffrn_reflns_theta_full 24.78
_diffrn_reflns_theta_max 24.78
_diffrn_reflns_theta_min 1.66
_diffrn_standards_decay_% 0
_exptl_absorpt_coefficient_mu 0.341
_exptl_absorpt_correction_T_max 0.9932
_exptl_absorpt_correction_T_min 0.9667
_exptl_absorpt_correction_type empirical
_exptl_absorpt_process_details SADABS
_exptl_crystal_colour yellow
_exptl_crystal_density_diffrn 1.332
_exptl_crystal_density_method 'not measured'
_exptl_crystal_description prism
_exptl_crystal_F_000 444
_exptl_crystal_size_max 0.10
_exptl_crystal_size_mid 0.09
_exptl_crystal_size_min 0.02
_refine_diff_density_max 0.509
_refine_diff_density_min -0.543
_refine_diff_density_rms 0.086
_refine_ls_extinction_method none
_refine_ls_goodness_of_fit_ref 0.990
_refine_ls_hydrogen_treatment constr
_refine_ls_matrix_type full
_refine_ls_number_parameters 253
_refine_ls_number_reflns 3605
_refine_ls_number_restraints 0
_refine_ls_restrained_S_all 0.990
_refine_ls_R_factor_all 0.0897
_refine_ls_R_factor_gt 0.0578
_refine_ls_shift/su_max 0.000
_refine_ls_shift/su_mean 0.000
_refine_ls_structure_factor_coef Fsqd
_refine_ls_weighting_details 'calc w=1/[\s^2^(Fo^2^)+(0.1004P)^2^+0.0000P] where P=(Fo^2^+2Fc^2^)/3'
_refine_ls_weighting_scheme calc
_refine_ls_wR_factor_gt 0.1464
_refine_ls_wR_factor_ref 0.1614
_reflns_number_gt 2414
_reflns_number_total 3605
_reflns_threshold_expression >2sigma(I)
_cod_data_source_file b918962a.txt
_cod_data_source_block 07rp03
_cod_depositor_comments
;
The following automatic conversions were performed:

'_symmetry_cell_setting' value 'Triclinic' changed to 'triclinic'
according to /home/saulius/struct/CIF-dictionaries/cif_core.dic
dictionary named 'cif_core.dic' version 2.4.2 from
2011-04-26.

'_exptl_absorpt_correction_type' value 'Empirical'
changed to 'empirical' according to
/home/saulius/struct/CIF-dictionaries/cif_core.dic dictionary named
'cif_core.dic' version 2.4.2 from 2011-04-26.

Automatic conversion script
Id: cif_fix_values 1891 2012-01-12 08:04:46Z andrius 
;
_cod_database_code 7024602

loop_
_symmetry_equiv_pos_as_xyz
'x, y, z'
'-x, -y, -z'

loop_
_atom_site_label
_atom_site_type_symbol
_atom_site_fract_x
_atom_site_fract_y
_atom_site_fract_z
_atom_site_U_iso_or_equiv
_atom_site_adp_type
_atom_site_occupancy
_atom_site_symmetry_multiplicity
_atom_site_calc_flag
_atom_site_refinement_flags
S1 S 0.50370(12) 0.57761(11) 0.67801(8) 0.0305(3) Uani 1 1 d .
S2 S 0.49845(13) 0.01151(12) 0.18927(8) 0.0373(3) Uani 1 1 d .
P1 P 0.70786(11) 0.03147(11) 0.23699(8) 0.0241(3) Uani 1 1 d .
N12 N 0.6413(3) 0.2363(3) 0.5669(2) 0.0233(7) Uani 1 1 d .
N13 N 0.5906(3) 0.3584(3) 0.5728(2) 0.0239(7) Uani 1 1 d .
H13A H 0.5694 0.3769 0.5134 0.029 Uiso 1 1 d R
N14 N 0.5860(3) 0.3650(3) 0.7542(2) 0.0259(7) Uani 1 1 d .
H14A H 0.6065 0.2906 0.7401 0.031 Uiso 1 1 d R
C11 C 0.7325(4) -0.0361(4) 0.3610(3) 0.0221(8) Uani 1 1 d .
C12 C 0.7724(4) -0.1688(4) 0.3561(3) 0.0267(9) Uani 1 1 d .
H12 H 0.7850 -0.2178 0.2862 0.032 Uiso 1 1 d R
C13 C 0.7849(4) -0.2259(4) 0.4482(3) 0.0316(10) Uani 1 1 d .
H13 H 0.8035 -0.3077 0.4403 0.038 Uiso 1 1 d R
C14 C 0.7584(4) -0.1547(4) 0.5468(3) 0.0298(9) Uani 1 1 d .
H14 H 0.7597 -0.1957 0.6096 0.036 Uiso 1 1 d R
C15 C 0.7187(4) -0.0255(4) 0.5543(3) 0.0261(9) Uani 1 1 d .
H15 H 0.6936 0.0294 0.6238 0.031 Uiso 1 1 d R
C16 C 0.7039(4) 0.0351(4) 0.4617(3) 0.0238(8) Uani 1 1 d .
C17 C 0.6525(4) 0.1687(4) 0.4720(3) 0.0234(8) Uani 1 1 d .
H17 H 0.6330 0.2053 0.4057 0.028 Uiso 1 1 d R
C18 C 0.5618(4) 0.4256(4) 0.6699(3) 0.0246(8) Uani 1 1 d .
C19 C 0.5587(5) 0.4156(4) 0.8651(3) 0.0307(9) Uani 1 1 d .
H19A H 0.5468 0.5054 0.8724 0.037 Uiso 1 1 d R
H19B H 0.4570 0.3606 0.8756 0.037 Uiso 1 1 d R
C20 C 0.6750(5) 0.3981(5) 0.9470(3) 0.0394(11) Uani 1 1 d .
H20A H 0.6508 0.4273 1.0216 0.059 Uiso 1 1 d R
H20B H 0.6704 0.2962 0.9382 0.059 Uiso 1 1 d R
H20C H 0.7757 0.4568 0.9344 0.059 Uiso 1 1 d R
C21 C 0.7961(5) -0.0647(4) 0.1352(3) 0.0318(10) Uani 1 1 d .
C22 C 0.7184(5) -0.1258(4) 0.0310(3) 0.0386(11) Uani 1 1 d .
H22 H 0.6261 -0.1220 0.0165 0.046 Uiso 1 1 d R
C23 C 0.7819(7) -0.1967(5) -0.0499(4) 0.0523(14) Uani 1 1 d .
H23 H 0.7153 -0.2363 -0.1242 0.063 Uiso 1 1 d R
C24 C 0.9221(7) -0.2079(5) -0.0270(5) 0.0613(16) Uani 1 1 d .
H24 H 0.9589 -0.2571 -0.0792 0.074 Uiso 1 1 d R
C25 C 1.0034(6) -0.1477(5) 0.0755(5) 0.0541(14) Uani 1 1 d .
H25 H 1.0932 -0.1507 0.0987 0.065 Uiso 1 1 d R
C26 C 0.9399(5) -0.0729(5) 0.1575(4) 0.0419(11) Uani 1 1 d .
H26 H 0.9907 -0.0312 0.2250 0.050 Uiso 1 1 d R
C31 C 0.8261(4) 0.2226(4) 0.2645(3) 0.0236(8) Uani 1 1 d .
C32 C 0.7929(4) 0.3188(4) 0.2029(3) 0.0276(9) Uani 1 1 d .
H32 H 0.7184 0.2873 0.1496 0.033 Uiso 1 1 d R
C33 C 0.8864(5) 0.4633(4) 0.2195(3) 0.0324(10) Uani 1 1 d .
H33 H 0.8636 0.5265 0.1840 0.039 Uiso 1 1 d R
C34 C 1.0095(5) 0.5120(5) 0.2957(3) 0.0341(10) Uani 1 1 d .
H34 H 1.0891 0.6121 0.3063 0.041 Uiso 1 1 d R
C35 C 1.0430(5) 0.4157(5) 0.3576(4) 0.0396(11) Uani 1 1 d .
H35 H 1.1214 0.4539 0.4140 0.048 Uiso 1 1 d R
C36 C 0.9522(4) 0.2739(5) 0.3422(3) 0.0344(10) Uani 1 1 d .
H36 H 0.9688 0.2111 0.3810 0.041 Uiso 1 1 d R

loop_
_atom_site_aniso_label
_atom_site_aniso_U_11
_atom_site_aniso_U_22
_atom_site_aniso_U_33
_atom_site_aniso_U_23
_atom_site_aniso_U_13
_atom_site_aniso_U_12
S1 0.0446(6) 0.0231(5) 0.0282(5) 0.0042(4) 0.0045(4) 0.0179(5)
S2 0.0426(7) 0.0318(6) 0.0368(6) 0.0070(5) 0.0026(5) 0.0103(5)
P1 0.0301(6) 0.0196(5) 0.0242(5) 0.0030(4) 0.0060(4) 0.0105(4)
N12 0.0226(17) 0.0235(17) 0.0251(16) 0.0022(13) 0.0023(13) 0.0106(14)
N13 0.0289(18) 0.0250(17) 0.0226(16) 0.0049(13) 0.0042(13) 0.0153(15)
N14 0.0337(19) 0.0216(17) 0.0256(16) 0.0024(13) 0.0051(14) 0.0144(15)
C11 0.021(2) 0.0186(19) 0.0271(19) 0.0045(15) 0.0011(15) 0.0076(16)
C12 0.026(2) 0.023(2) 0.030(2) 0.0028(17) 0.0038(17) 0.0086(17)
C13 0.031(2) 0.017(2) 0.044(2) 0.0032(18) -0.0037(19) 0.0067(17)
C14 0.025(2) 0.026(2) 0.040(2) 0.0130(18) -0.0007(18) 0.0070(18)
C15 0.026(2) 0.025(2) 0.029(2) 0.0052(16) 0.0022(16) 0.0104(17)
C16 0.019(2) 0.023(2) 0.028(2) 0.0036(16) -0.0006(16) 0.0050(16)
C17 0.024(2) 0.024(2) 0.0237(19) 0.0034(16) 0.0026(16) 0.0112(17)
C18 0.024(2) 0.021(2) 0.027(2) 0.0019(16) 0.0029(16) 0.0054(16)
C19 0.046(3) 0.023(2) 0.028(2) 0.0041(16) 0.0114(18) 0.0173(19)
C20 0.060(3) 0.033(2) 0.028(2) 0.0031(18) 0.002(2) 0.022(2)
C21 0.043(3) 0.021(2) 0.036(2) 0.0071(17) 0.0160(19) 0.0142(19)
C22 0.052(3) 0.025(2) 0.034(2) 0.0026(18) 0.017(2) 0.003(2)
C23 0.078(4) 0.025(2) 0.047(3) -0.001(2) 0.031(3) 0.004(3)
C24 0.094(5) 0.024(3) 0.067(4) 0.003(2) 0.047(3) 0.016(3)
C25 0.055(3) 0.035(3) 0.087(4) 0.024(3) 0.037(3) 0.022(2)
C26 0.052(3) 0.029(2) 0.053(3) 0.011(2) 0.026(2) 0.020(2)
C31 0.027(2) 0.021(2) 0.0253(19) 0.0033(16) 0.0081(16) 0.0120(17)
C32 0.034(2) 0.023(2) 0.0257(19) 0.0033(16) 0.0023(17) 0.0105(18)
C33 0.041(3) 0.023(2) 0.038(2) 0.0089(18) 0.0061(19) 0.0147(19)
C34 0.034(2) 0.025(2) 0.042(2) 0.0052(19) 0.008(2) 0.0083(19)
C35 0.027(2) 0.040(3) 0.049(3) 0.018(2) -0.006(2) 0.004(2)
C36 0.028(2) 0.029(2) 0.049(3) 0.016(2) 0.0007(19) 0.0089(19)

loop_
_atom_type_symbol
_atom_type_description
_atom_type_scat_dispersion_real
_atom_type_scat_dispersion_imag
_atom_type_scat_source
S S 0.1246 0.1234 'International Tables Vol C Tables 4.2.6.8 and 6.1.1.4'
P P 0.1023 0.0942 'International Tables Vol C Tables 4.2.6.8 and 6.1.1.4'
N N 0.0061 0.0033 'International Tables Vol C Tables 4.2.6.8 and 6.1.1.4'
C C 0.0033 0.0016 'International Tables Vol C Tables 4.2.6.8 and 6.1.1.4'
H H 0.0000 0.0000 'International Tables Vol C Tables 4.2.6.8 and 6.1.1.4'

loop_
_geom_angle_atom_site_label_1
_geom_angle_atom_site_label_2
_geom_angle_atom_site_label_3
_geom_angle
C11 P1 C31 105.98(16)
C11 P1 C21 106.92(18)
C31 P1 C21 103.91(18)
C11 P1 S2 113.06(13)
C31 P1 S2 112.81(13)
C21 P1 S2 113.43(15)
C17 N12 N13 117.1(3)
C18 N13 N12 119.8(3)
C18 N13 H13A 125.3
N12 N13 H13A 114.3
C18 N14 C19 125.2(3)
C18 N14 H14A 115.6
C19 N14 H14A 118.7
C16 C11 C12 118.5(3)
C16 C11 P1 121.7(3)
C12 C11 P1 119.6(3)
C13 C12 C11 120.7(4)
C13 C12 H12 122.5
C11 C12 H12 116.8
C14 C13 C12 120.5(4)
C14 C13 H13 122.4
C12 C13 H13 117.0
C13 C14 C15 120.3(4)
C13 C14 H14 121.7
C15 C14 H14 117.9
C14 C15 C16 120.7(4)
C14 C15 H15 123.9
C16 C15 H15 115.4
C15 C16 C11 119.3(3)
C15 C16 C17 118.9(3)
C11 C16 C17 121.7(3)
N12 C17 C16 118.9(3)
N12 C17 H17 122.3
C16 C17 H17 118.7
N14 C18 N13 115.6(3)
N14 C18 S1 124.5(3)
N13 C18 S1 119.9(3)
N14 C19 C20 110.8(3)
N14 C19 H19A 109.8
C20 C19 H19A 116.2
N14 C19 H19B 109.5
C20 C19 H19B 111.4
H19A C19 H19B 98.5
C19 C20 H20A 109.4
C19 C20 H20B 109.6
H20A C20 H20B 105.7
C19 C20 H20C 108.7
H20A C20 H20C 113.5
H20B C20 H20C 109.9
C26 C21 C22 119.5(4)
C26 C21 P1 121.6(3)
C22 C21 P1 118.8(3)
C23 C22 C21 121.0(5)
C23 C22 H22 119.0
C21 C22 H22 119.9
C24 C23 C22 119.4(5)
C24 C23 H23 126.1
C22 C23 H23 114.5
C23 C24 C25 121.3(5)
C23 C24 H24 117.8
C25 C24 H24 120.8
C24 C25 C26 119.4(5)
C24 C25 H25 128.3
C26 C25 H25 112.4
C21 C26 C25 119.3(5)
C21 C26 H26 119.2
C25 C26 H26 121.4
C32 C31 C36 118.9(4)
C32 C31 P1 118.9(3)
C36 C31 P1 122.2(3)
C31 C32 C33 119.6(4)
C31 C32 H32 120.8
C33 C32 H32 119.4
C34 C33 C32 120.9(4)
C34 C33 H33 118.6
C32 C33 H33 120.3
C33 C34 C35 119.6(4)
C33 C34 H34 125.1
C35 C34 H34 114.8
C36 C35 C34 120.0(4)
C36 C35 H35 121.6
C34 C35 H35 118.1
C35 C36 C31 121.0(4)
C35 C36 H36 122.2
C31 C36 H36 116.7

loop_
_geom_bond_atom_site_label_1
_geom_bond_atom_site_label_2
_geom_bond_distance
S1 C18 1.678(4)
S2 P1 1.9553(16)
P1 C11 1.813(4)
P1 C31 1.816(4)
P1 C21 1.820(4)
N12 C17 1.276(4)
N12 N13 1.370(4)
N13 C18 1.355(5)
N13 H13A 0.8200
N14 C18 1.329(5)
N14 C19 1.455(5)
N14 H14A 0.7816
C11 C16 1.406(5)
C11 C12 1.413(5)
C12 C13 1.376(5)
C12 H12 0.9490
C13 C14 1.376(6)
C13 H13 0.8393
C14 C15 1.377(5)
C14 H14 0.9414
C15 C16 1.403(5)
C15 H15 1.0133
C16 C17 1.475(5)
C17 H17 0.9830
C19 C20 1.507(6)
C19 H19A 0.8875
C19 H19B 0.9836
C20 H20A 0.9892
C20 H20B 0.9511
C20 H20C 0.9947
C21 C26 1.381(6)
C21 C22 1.393(6)
C22 C23 1.381(6)
C22 H22 0.8816
C23 C24 1.361(8)
C23 H23 1.0311
C24 C25 1.386(8)
C24 H24 0.8841
C25 C26 1.410(6)
C25 H25 0.8797
C26 H26 0.9060
C31 C32 1.386(5)
C31 C36 1.389(5)
C32 C33 1.389(5)
C32 H32 0.8778
C33 C34 1.360(6)
C33 H33 0.8739
C34 C35 1.391(6)
C34 H34 1.0197
C35 C36 1.361(6)
C35 H35 0.9269
C36 H36 0.8766

loop_
_geom_hbond_atom_site_label_D
_geom_hbond_atom_site_label_H
_geom_hbond_atom_site_label_A
_geom_hbond_distance_DH
_geom_hbond_distance_HA
_geom_hbond_distance_DA
_geom_hbond_angle_DHA
_geom_hbond_site_symmetry_A
N13 H13A S1 0.82 2.60 3.415(3) 177.3 2_666
N14 H14A N12 0.78 2.21 2.609(4) 112.1 .

loop_
_geom_torsion_atom_site_label_1
_geom_torsion_atom_site_label_2
_geom_torsion_atom_site_label_3
_geom_torsion_atom_site_label_4
_geom_torsion
C17 N12 N13 C18 173.3(3)
C31 P1 C11 C16 57.0(3)
C21 P1 C11 C16 167.4(3)
S2 P1 C11 C16 -67.1(3)
C31 P1 C11 C12 -127.1(3)
C21 P1 C11 C12 -16.7(4)
S2 P1 C11 C12 108.9(3)
C16 C11 C12 C13 -0.9(5)
P1 C11 C12 C13 -177.0(3)
C11 C12 C13 C14 0.2(6)
C12 C13 C14 C15 0.1(6)
C13 C14 C15 C16 0.3(6)
C14 C15 C16 C11 -1.1(5)
C14 C15 C16 C17 176.4(3)
C12 C11 C16 C15 1.4(5)
P1 C11 C16 C15 177.3(3)
C12 C11 C16 C17 -176.1(3)
P1 C11 C16 C17 -0.1(5)
N13 N12 C17 C16 -178.8(3)
C15 C16 C17 N12 8.8(5)
C11 C16 C17 N12 -173.7(3)
C19 N14 C18 N13 -178.1(3)
C19 N14 C18 S1 3.3(5)
N12 N13 C18 N14 -0.1(5)
N12 N13 C18 S1 178.5(3)
C18 N14 C19 C20 -144.4(4)
C11 P1 C21 C26 -49.5(4)
C31 P1 C21 C26 62.4(4)
S2 P1 C21 C26 -174.8(3)
C11 P1 C21 C22 133.3(3)
C31 P1 C21 C22 -114.9(3)
S2 P1 C21 C22 7.9(4)
C26 C21 C22 C23 1.1(6)
P1 C21 C22 C23 178.4(3)
C21 C22 C23 C24 0.5(7)
C22 C23 C24 C25 -0.9(7)
C23 C24 C25 C26 -0.3(7)
C22 C21 C26 C25 -2.3(6)
P1 C21 C26 C25 -179.5(3)
C24 C25 C26 C21 1.9(7)
C11 P1 C31 C32 -157.2(3)
C21 P1 C31 C32 90.3(3)
S2 P1 C31 C32 -33.0(3)
C11 P1 C31 C36 25.5(4)
C21 P1 C31 C36 -87.0(4)
S2 P1 C31 C36 149.8(3)
C36 C31 C32 C33 0.4(6)
P1 C31 C32 C33 -177.0(3)
C31 C32 C33 C34 -0.3(6)
C32 C33 C34 C35 0.4(6)
C33 C34 C35 C36 -0.4(7)
C34 C35 C36 C31 0.5(7)
C32 C31 C36 C35 -0.5(6)
P1 C31 C36 C35 176.8(3)
